data_2003193
loop_
_publ_author_name
'Lane, Thomas M.'
'Rodriguez, Oscar P.'
'Sommese, Anthony G.'
'Cremer, Sheldon E.'
'Bennett, Dennis W.'

_publ_section_title
;
 cis-6-Methoxycarbonyl-2,10-dioxa-1-phosphabicyclo[4.4.0]decane 1-Oxide
;
_journal_coden_ASTM ACSCEE
_journal_issue 2
_journal_name_full
;
 Acta Crystallographica, Section C: Crystal Structure Communications
;
_journal_page_first 251
_journal_page_last 253
_journal_paper_doi 10.1107/S0108270194008607
_journal_volume 51
_journal_year 1995
_chemical_formula_moiety 'C9 H15 O5 P'
_chemical_formula_sum 'C9 H15 O5 P'
_chemical_formula_weight 234.12
_symmetry_space_group_name_H-M 'P b c a'
_atom_type_scat_source
;International Tables for X-ray Crystallography (1974, Vol. IV, Tables 2.2B
and 2.3.1)

The data globally sorted and collected using PCXTL data
collection software (Weinrach & Bennett, 1991)
;
_cell_angle_alpha 90
_cell_angle_beta 90
_cell_angle_gamma 90
_cell_formula_units_Z 8
_cell_length_a 26.377(4)
_cell_length_b 8.297(2)
_cell_length_c 9.994(2)
_cell_measurement_reflns_used 21
_cell_measurement_temperature 298
_cell_measurement_theta_max 7.91
_cell_measurement_theta_min 3.09
_cell_volume 2187.2(8)
_diffrn_measurement_device 'Picker diffractometer'
_diffrn_measurement_method \q-2\q
_diffrn_radiation_type ' Mo K\a'
_diffrn_radiation_wavelength 0.71069
_diffrn_reflns_av_R_equivalents ?
_diffrn_reflns_limit_h_max 28
_diffrn_reflns_limit_h_min 0
_diffrn_reflns_limit_k_max 8
_diffrn_reflns_limit_k_min 0
_diffrn_reflns_limit_l_max 10
_diffrn_reflns_limit_l_min 0
_diffrn_reflns_number 1690
_diffrn_reflns_theta_max 23.5
_diffrn_standards_decay_% 0
_diffrn_standards_interval_time 120
_diffrn_standards_number 3
_exptl_absorpt_coefficient_mu 0.24
_exptl_absorpt_correction_type none
_exptl_crystal_colour colorless
_exptl_crystal_density_diffrn 1.422
_exptl_crystal_description plate
_exptl_crystal_size_max 0.40
_exptl_crystal_size_mid 0.30
_exptl_crystal_size_min 0.30
_refine_diff_density_max -0.260
_refine_diff_density_min 0.220
_refine_ls_extinction_coef 0.0042(3)
_refine_ls_extinction_method 'F~c~^*^ = kF~c~[1+0.001xF~c~^2^\l^3^/sin(2\q)]'
_refine_ls_goodness_of_fit_obs 2.55
_refine_ls_hydrogen_treatment noref
_refine_ls_number_parameters 138
_refine_ls_number_reflns 1021
_refine_ls_R_factor_obs 0.034
_refine_ls_shift/esd_max 0.304
_refine_ls_structure_factor_coef Fsqd
_refine_ls_weighting_scheme sigma
_refine_ls_wR_factor_obs 0.055
_reflns_number_observed 1021
_reflns_number_total 1426
_reflns_observed_criterion I>2.0\s(I)
_cod_database_code 2003193

loop_
_atom_site_aniso_label
_atom_site_aniso_U_11
_atom_site_aniso_U_12
_atom_site_aniso_U_13
_atom_site_aniso_U_22
_atom_site_aniso_U_23
_atom_site_aniso_U_33
P1 0.0479(6) 0.0018(5) 0.0045(5) 0.0378(6) 0.0000(5) 0.0396(6)
O2 0.0652(17) -0.0035(13) 0.0097(14) 0.0339(14) 0.0031(13) 0.0460(15)
O5 0.0599(18) 0.0061(15) 0.0251(14) 0.0507(18) -0.0003(15) 0.0650(18)
O1 0.072(2) 0.0028(15) -0.0085(14) 0.0606(18) -0.0074(13) 0.0396(14)
O3 0.0484(16) 0.0074(14) 0.0171(14) 0.0481(17) 0.0009(14) 0.0674(17)
C8 0.051(2) -0.0021(22) 0.0014(19) 0.043(2) 0.004(2) 0.044(2)
C1 0.046(2) -0.0030(19) 0.0029(17) 0.035(2) -0.0011(18) 0.034(2)
O4 0.094(2) 0.0174(17) 0.038(2) 0.042(2) 0.0089(18) 0.109(3)
C2 0.066(3) -0.003(2) -0.002(2) 0.056(3) -0.000(2) 0.043(2)
C3 0.065(3) -0.018(2) 0.002(2) 0.058(3) -0.014(2) 0.057(3)
C5 0.067(3) -0.003(2) 0.011(2) 0.0419(24) 0.008(2) 0.057(2)
C9 0.051(3) 0.008(2) 0.0192(12) 0.072(3) -0.004(2) 0.065(3)
C4 0.078(3) -0.010(2) 0.012(2) 0.0405(25) -0.008(2) 0.062(3)
C7 0.055(3) -0.012(2) 0.027(2) 0.054(3) 0.000(3) 0.092(3)
C6 0.076(3) -0.009(2) 0.029(2) 0.051(3) 0.006(2) 0.069(3)

loop_
_atom_site_label
_atom_site_fract_x
_atom_site_fract_y
_atom_site_fract_z
_atom_site_U_iso_or_equiv
P1 0.16207(3) 0.43031(10) 0.16173(9) 0.041(1)
O1 0.17235(9) 0.5013(3) 0.2921(2) 0.057(1)
O2 0.13699(7) 0.2596(2) 0.1722(2) 0.048(1)
O3 0.20979(7) 0.3968(3) 0.0715(2) 0.054(1)
O4 0.07147(10) 0.7729(3) 0.1417(3) 0.082(2)
O5 0.05538(9) 0.52581(9) 0.2121(2) 0.058(2)
C1 0.12217(12) 0.5540(4) 0.0553(3) 0.038(2)
C2 0.0979(1) 0.4501(4) -0.0567(3) 0.054(2)
C3 0.0781(1) 0.2851(4) -0.0141(3) 0.060(2)
C4 0.1181(1) 0.1829(4) 0.0515(4) 0.060(2)
C5 0.1552(1) 0.6890(4) -0.0064(3) 0.055(2)
C6 0.2037(1) 0.6279(4) -0.0740(3) 0.065(2)
C7 0.2371(1) 0.5378(4) 0.0206(3) 0.066(2)
C8 0.0809(1) 0.6332(4) 0.1394(3) 0.045(2)
C9 0.0180(1) 0.5882(4) 0.3036(3) 0.062(2)
H21 0.07007 0.5105 -0.0955 0.082
H22 0.1230 0.4345 -0.1265 0.082
H31 0.0501 0.2996 0.0476 0.090
H32 0.0652 0.2290 -0.0922 0.090
H51 0.1552 0.7645 0.0635 0.083
H52 0.1351 0.7470 -0.0720 0.083
H91 -0.0036 0.5022 0.3329 0.094
H92 -0.0019 0.6690 0.2594 0.094
H93 0.0347 0.6350 0.3796 0.094
H41 0.1039 0.0784 0.0737 0.090
H42 0.1459 0.1661 -0.0104 0.090
H71 0.2677 0.5036 -0.0249 0.100
H72 0.2467 0.6072 0.0944 0.100
H61 0.1947 0.5578 -0.1480 0.097
H62 0.2223 0.7189 -0.1102 0.097
